data_2213773
loop_
_publ_author_name
'Habibi, Mohammad Hossein'
'Zendehdel, Mahmoud'
'Barati, Kazem'
'W. Harrington, Ross'
'Clegg, William'

_publ_section_title (<i>E</i>)-{4-Amino-3-[4-(dimethylamino)benzylideneamino]phenyl}(phenyl)methanone
_journal_coeditor_code FL2126
_journal_issue 6
_journal_name_full 'Acta Crystallographica Section E'
_journal_page_first o2924
_journal_page_last o2924
_journal_paper_doi 10.1107/S1600536807022349
_journal_volume 63
_journal_year 2007
_chemical_formula_iupac 'C22 H21 N3 O'
_chemical_formula_moiety 'C22 H21 N3 O'
_chemical_formula_sum 'C22 H21 N3 O'
_chemical_formula_weight 343.42
_chemical_name_systematic
;
(E)-{4-Amino-3-[4-(dimethylamino)benzylideneamino]phenyl}(phenyl)methanone
;
_space_group_IT_number 2
_symmetry_cell_setting triclinic
_symmetry_space_group_name_Hall '-P 1'
_symmetry_space_group_name_H-M 'P -1'
_atom_sites_solution_hydrogens geom
_atom_sites_solution_primary direct
_atom_sites_solution_secondary difmap
_audit_creation_method SHELXL-97
_cell_angle_alpha 75.936(2)
_cell_angle_beta 89.864(2)
_cell_angle_gamma 84.039(2)
_cell_formula_units_Z 4
_cell_length_a 8.5652(10)
_cell_length_b 13.1529(16)
_cell_length_c 16.849(2)
_cell_measurement_reflns_used 7407
_cell_measurement_temperature 150(2)
_cell_measurement_theta_max 28.34
_cell_measurement_theta_min 2.26
_cell_volume 1830.8(4)
_computing_cell_refinement 'SAINT (Bruker, 2001)'
_computing_data_collection 'SMART (Bruker, 2001)'
_computing_data_reduction SAINT
_computing_molecular_graphics SHELXTL
_computing_publication_material 'SHELXTL and local programs'
_computing_structure_refinement SHELXTL
_computing_structure_solution 'SHELXTL (Bruker, 1997)'
_diffrn_ambient_temperature 150(2)
_diffrn_measured_fraction_theta_full 0.985
_diffrn_measured_fraction_theta_max 0.925
_diffrn_measurement_device_type 'Bruker SMART 1K CCD'
_diffrn_measurement_method 'thin-slice \w'
_diffrn_radiation_monochromator graphite
_diffrn_radiation_source 'sealed tube'
_diffrn_radiation_type MoK\a
_diffrn_radiation_wavelength 0.71073
_diffrn_reflns_av_R_equivalents 0.0196
_diffrn_reflns_av_sigmaI/netI 0.0322
_diffrn_reflns_limit_h_max 11
_diffrn_reflns_limit_h_min -11
_diffrn_reflns_limit_k_max 17
_diffrn_reflns_limit_k_min -17
_diffrn_reflns_limit_l_max 22
_diffrn_reflns_limit_l_min -21
_diffrn_reflns_number 16409
_diffrn_reflns_theta_full 26.00
_diffrn_reflns_theta_max 28.39
_diffrn_reflns_theta_min 2.26
_diffrn_standards_number 0
_exptl_absorpt_coefficient_mu 0.078
_exptl_absorpt_correction_T_max 0.9922
_exptl_absorpt_correction_T_min 0.9754
_exptl_absorpt_correction_type multi-scan
_exptl_absorpt_process_details '(SADABS; Sheldrick, 2004)'
_exptl_crystal_colour yellow
_exptl_crystal_density_diffrn 1.246
_exptl_crystal_density_method 'not measured'
_exptl_crystal_description slab
_exptl_crystal_F_000 728
_exptl_crystal_size_max 0.32
_exptl_crystal_size_mid 0.20
_exptl_crystal_size_min 0.10
_refine_diff_density_max 0.270
_refine_diff_density_min -0.312
_refine_ls_extinction_method none
_refine_ls_goodness_of_fit_ref 1.023
_refine_ls_hydrogen_treatment mixed
_refine_ls_matrix_type full
_refine_ls_number_parameters 489
_refine_ls_number_reflns 8504
_refine_ls_number_restraints 0
_refine_ls_restrained_S_all 1.023
_refine_ls_R_factor_all 0.0678
_refine_ls_R_factor_gt 0.0424
_refine_ls_shift/su_max 0.000
_refine_ls_shift/su_mean 0.000
_refine_ls_structure_factor_coef Fsqd
_refine_ls_weighting_details 'calc w=1/[\s^2^(Fo^2^)+(0.0441P)^2^+0.4657P] where P=(Fo^2^+2Fc^2^)/3'
_refine_ls_weighting_scheme calc
_refine_ls_wR_factor_gt 0.0986
_refine_ls_wR_factor_ref 0.1133
_reflns_number_gt 6072
_reflns_number_total 8504
_reflns_threshold_expression I>2\s(I)
_cod_data_source_file fl2126.cif
_cod_data_source_block I
_cod_database_code 2213773
_cod_database_fobs_code 2213773

loop_
_symmetry_equiv_pos_as_xyz
'x, y, z'
'-x, -y, -z'

loop_
_atom_site_type_symbol
_atom_site_label
_atom_site_fract_x
_atom_site_fract_y
_atom_site_fract_z
_atom_site_U_iso_or_equiv
_atom_site_adp_type
_atom_site_calc_flag
_atom_site_refinement_flags
_atom_site_occupancy
O O1 0.01998(15) 0.49228(14) 0.64740(10) 0.0936(6) Uani d . 1
N N1 0.72234(17) 0.58249(12) 0.57696(11) 0.0489(4) Uani d . 1
H H1A 0.814(3) 0.5515(16) 0.6040(12) 0.070(6) Uiso d . 1
H H1B 0.721(2) 0.6314(15) 0.5317(12) 0.053(5) Uiso d . 1
N N2 0.46183(14) 0.68001(9) 0.49105(7) 0.0343(3) Uani d . 1
N N3 0.36024(17) 1.08459(11) 0.18151(8) 0.0494(3) Uani d . 1
C C1 0.22074(18) 0.24163(14) 0.73783(10) 0.0442(4) Uani d . 1
H H1 0.3015 0.2419 0.6990 0.053 Uiso calc R 1
C C2 0.19895(19) 0.14925(14) 0.79468(11) 0.0498(4) Uani d . 1
H H2A 0.2639 0.0862 0.7945 0.060 Uiso calc R 1
C C3 0.08269(19) 0.14856(14) 0.85184(11) 0.0491(4) Uani d . 1
H H3A 0.0692 0.0854 0.8916 0.059 Uiso calc R 1
C C4 -0.01400(18) 0.23979(14) 0.85112(10) 0.0453(4) Uani d . 1
H H4 -0.0941 0.2391 0.8903 0.054 Uiso calc R 1
C C5 0.00560(17) 0.33182(13) 0.79367(9) 0.0388(3) Uani d . 1
H H5A -0.0627 0.3938 0.7927 0.047 Uiso calc R 1
C C6 0.12506(16) 0.33444(13) 0.73698(9) 0.0380(3) Uani d . 1
C C7 0.14060(18) 0.43615(15) 0.67574(10) 0.0494(4) Uani d . 1
C C8 0.29519(16) 0.46932(12) 0.65070(9) 0.0365(3) Uani d . 1
C C9 0.30424(16) 0.55217(12) 0.58122(9) 0.0360(3) Uani d . 1
H H9A 0.2111 0.5821 0.5501 0.043 Uiso calc R 1
C C10 0.44430(16) 0.59165(11) 0.55654(8) 0.0324(3) Uani d . 1
C C11 0.58414(17) 0.54672(11) 0.60313(9) 0.0349(3) Uani d . 1
C C12 0.57379(17) 0.46675(11) 0.67442(9) 0.0366(3) Uani d . 1
H H12A 0.6653 0.4388 0.7074 0.044 Uiso calc R 1
C C13 0.43286(17) 0.42815(12) 0.69729(9) 0.0358(3) Uani d . 1
H H13A 0.4288 0.3729 0.7453 0.043 Uiso calc R 1
C C14 0.36401(16) 0.70573(11) 0.43034(8) 0.0313(3) Uani d . 1
H H14A 0.2862 0.6603 0.4271 0.038 Uiso calc R 1
C C15 0.36777(15) 0.80215(11) 0.36602(8) 0.0303(3) Uani d . 1
C C16 0.26080(16) 0.82560(11) 0.30039(9) 0.0345(3) Uani d . 1
H H16A 0.1882 0.7767 0.2972 0.041 Uiso calc R 1
C C17 0.25722(18) 0.91793(12) 0.23983(9) 0.0379(3) Uani d . 1
H H17A 0.1828 0.9312 0.1958 0.046 Uiso calc R 1
C C18 0.36223(17) 0.99259(11) 0.24235(9) 0.0359(3) Uani d . 1
C C19 0.47101(16) 0.96889(12) 0.30879(9) 0.0358(3) Uani d . 1
H H19A 0.5437 1.0175 0.3125 0.043 Uiso calc R 1
C C20 0.47305(16) 0.87614(11) 0.36830(9) 0.0333(3) Uani d . 1
H H20A 0.5479 0.8619 0.4122 0.040 Uiso calc R 1
C C21 0.4481(2) 1.16902(14) 0.19338(11) 0.0538(4) Uani d . 1
H H21A 0.5596 1.1429 0.2024 0.081 Uiso calc R 1
H H21B 0.4086 1.1931 0.2411 0.081 Uiso calc R 1
H H21C 0.4353 1.2279 0.1446 0.081 Uiso calc R 1
C C22 0.2325(2) 1.11421(14) 0.12156(11) 0.0539(4) Uani d . 1
H H22A 0.2269 1.0582 0.0928 0.081 Uiso calc R 1
H H22B 0.2506 1.1799 0.0821 0.081 Uiso calc R 1
H H22C 0.1334 1.1246 0.1492 0.081 Uiso calc R 1
O O2 0.34484(14) 0.50869(10) 0.10852(8) 0.0566(3) Uani d . 1
N N4 1.08012(17) 0.38306(14) 0.15495(11) 0.0544(4) Uani d . 1
H H4A 1.158(3) 0.4213(16) 0.1355(12) 0.068(6) Uiso d . 1
H H4B 1.093(3) 0.3228(18) 0.1948(14) 0.080(7) Uiso d . 1
N N5 0.84486(15) 0.27592(10) 0.23197(8) 0.0394(3) Uani d . 1
N N6 0.85759(15) -0.15406(10) 0.51795(8) 0.0422(3) Uani d . 1
C C23 0.48287(19) 0.75803(12) 0.07612(9) 0.0413(4) Uani d . 1
H H23A 0.5656 0.7388 0.1161 0.050 Uiso calc R 1
C C24 0.4340(2) 0.86335(14) 0.04277(10) 0.0511(4) Uani d . 1
H H24A 0.4798 0.9163 0.0614 0.061 Uiso calc R 1
C C25 0.3181(2) 0.89124(16) -0.01783(11) 0.0577(5) Uani d . 1
H H25A 0.2863 0.9635 -0.0420 0.069 Uiso calc R 1
C C26 0.2483(2) 0.81371(17) -0.04336(10) 0.0573(5) Uani d . 1
H H26A 0.1696 0.8331 -0.0855 0.069 Uiso calc R 1
C C27 0.29241(18) 0.70886(15) -0.00804(9) 0.0454(4) Uani d . 1
H H27A 0.2412 0.6562 -0.0243 0.054 Uiso calc R 1
C C28 0.41143(17) 0.67979(13) 0.05134(8) 0.0377(3) Uani d . 1
C C29 0.45286(18) 0.56462(12) 0.09044(9) 0.0389(3) Uani d . 1
C C30 0.61731(17) 0.52142(11) 0.10726(9) 0.0351(3) Uani d . 1
C C31 0.65249(17) 0.42351(11) 0.16287(9) 0.0354(3) Uani d . 1
H H31A 0.5689 0.3879 0.1897 0.042 Uiso calc R 1
C C32 0.80442(17) 0.37709(11) 0.17991(9) 0.0365(3) Uani d . 1
C C33 0.93019(18) 0.42930(12) 0.13883(9) 0.0399(3) Uani d . 1
C C34 0.89509(18) 0.52650(12) 0.08224(9) 0.0412(4) Uani d . 1
H H34A 0.9779 0.5617 0.0540 0.049 Uiso calc R 1
C C35 0.74296(18) 0.57167(12) 0.06700(9) 0.0389(3) Uani d . 1
H H35A 0.7221 0.6379 0.0287 0.047 Uiso calc R 1
C C36 0.76489(17) 0.24686(12) 0.29653(9) 0.0369(3) Uani d . 1
H H36A 0.6870 0.2968 0.3095 0.044 Uiso calc R 1
C C37 0.78650(16) 0.14238(11) 0.35071(9) 0.0345(3) Uani d . 1
C C38 0.70314(17) 0.11965(11) 0.42318(9) 0.0359(3) Uani d . 1
H H38A 0.6293 0.1727 0.4349 0.043 Uiso calc R 1
C C39 0.72481(16) 0.02273(11) 0.47797(9) 0.0357(3) Uani d . 1
H H39A 0.6661 0.0102 0.5267 0.043 Uiso calc R 1
C C40 0.83299(16) -0.05823(11) 0.46278(9) 0.0344(3) Uani d . 1
C C41 0.91407(17) -0.03660(12) 0.38827(9) 0.0383(3) Uani d . 1
H H41A 0.9854 -0.0901 0.3753 0.046 Uiso calc R 1
C C42 0.89088(17) 0.06060(12) 0.33466(9) 0.0381(3) Uani d . 1
H H42A 0.9471 0.0730 0.2852 0.046 Uiso calc R 1
C C43 0.97637(18) -0.23426(12) 0.50329(11) 0.0466(4) Uani d . 1
H H43A 0.9452 -0.2578 0.4553 0.070 Uiso calc R 1
H H43B 0.9869 -0.2943 0.5512 0.070 Uiso calc R 1
H H43C 1.0771 -0.2048 0.4934 0.070 Uiso calc R 1
C C44 0.78409(19) -0.17104(13) 0.59719(10) 0.0449(4) Uani d . 1
H H44A 0.6701 -0.1679 0.5897 0.067 Uiso calc R 1
H H44B 0.8082 -0.1163 0.6242 0.067 Uiso calc R 1
H H44C 0.8243 -0.2404 0.6311 0.067 Uiso calc R 1

loop_
_atom_site_aniso_label
_atom_site_aniso_U_11
_atom_site_aniso_U_22
_atom_site_aniso_U_33
_atom_site_aniso_U_12
_atom_site_aniso_U_13
_atom_site_aniso_U_23
O1 0.0305(7) 0.1253(13) 0.0850(10) 0.0195(7) 0.0028(7) 0.0394(10)
N1 0.0331(7) 0.0471(8) 0.0617(10) -0.0046(6) -0.0137(7) -0.0039(7)
N2 0.0325(6) 0.0321(6) 0.0396(6) 0.0046(5) -0.0022(5) -0.0143(5)
N3 0.0539(9) 0.0469(8) 0.0460(8) -0.0205(7) -0.0011(6) -0.0021(6)
C1 0.0319(8) 0.0612(11) 0.0438(8) -0.0004(7) 0.0018(7) -0.0230(8)
C2 0.0373(8) 0.0489(10) 0.0667(11) -0.0007(7) -0.0017(8) -0.0225(9)
C3 0.0405(9) 0.0506(10) 0.0564(10) -0.0125(7) -0.0023(8) -0.0101(8)
C4 0.0355(8) 0.0613(11) 0.0443(9) -0.0125(7) 0.0070(7) -0.0203(8)
C5 0.0273(7) 0.0540(9) 0.0398(8) -0.0033(6) -0.0010(6) -0.0208(7)
C6 0.0265(7) 0.0555(9) 0.0333(7) -0.0010(6) -0.0031(6) -0.0144(7)
C7 0.0288(8) 0.0702(11) 0.0402(8) 0.0084(7) -0.0013(7) -0.0022(8)
C8 0.0299(7) 0.0446(8) 0.0327(7) 0.0079(6) -0.0012(6) -0.0097(6)
C9 0.0294(7) 0.0423(8) 0.0342(7) 0.0105(6) -0.0045(6) -0.0112(6)
C10 0.0316(7) 0.0318(7) 0.0353(7) 0.0062(6) -0.0039(6) -0.0151(6)
C11 0.0321(7) 0.0329(7) 0.0433(8) 0.0027(6) -0.0066(6) -0.0188(6)
C12 0.0327(7) 0.0382(8) 0.0397(8) 0.0078(6) -0.0120(6) -0.0161(6)
C13 0.0370(8) 0.0382(8) 0.0312(7) 0.0074(6) -0.0036(6) -0.0116(6)
C14 0.0282(7) 0.0315(7) 0.0373(7) 0.0010(5) 0.0013(6) -0.0162(6)
C15 0.0268(6) 0.0329(7) 0.0341(7) 0.0001(5) 0.0033(5) -0.0151(6)
C16 0.0324(7) 0.0356(7) 0.0383(7) -0.0080(6) 0.0005(6) -0.0129(6)
C17 0.0368(8) 0.0423(8) 0.0356(7) -0.0092(6) -0.0027(6) -0.0091(6)
C18 0.0355(7) 0.0377(8) 0.0362(7) -0.0080(6) 0.0078(6) -0.0107(6)
C19 0.0288(7) 0.0410(8) 0.0429(8) -0.0106(6) 0.0062(6) -0.0178(6)
C20 0.0268(7) 0.0396(8) 0.0376(7) -0.0019(6) 0.0014(6) -0.0178(6)
C21 0.0625(11) 0.0469(10) 0.0538(10) -0.0230(8) 0.0111(9) -0.0086(8)
C22 0.0643(12) 0.0461(10) 0.0464(9) -0.0115(8) -0.0037(8) 0.0005(8)
O2 0.0445(7) 0.0639(8) 0.0634(8) -0.0296(6) 0.0041(6) -0.0095(6)
N4 0.0375(8) 0.0514(9) 0.0751(11) -0.0168(7) 0.0162(7) -0.0123(8)
N5 0.0376(7) 0.0385(7) 0.0480(7) -0.0147(5) 0.0099(6) -0.0173(6)
N6 0.0373(7) 0.0393(7) 0.0493(8) 0.0010(5) 0.0086(6) -0.0117(6)
C23 0.0453(9) 0.0450(9) 0.0324(7) -0.0118(7) -0.0021(6) -0.0042(6)
C24 0.0566(10) 0.0459(10) 0.0488(9) -0.0127(8) 0.0021(8) -0.0045(8)
C25 0.0551(11) 0.0585(11) 0.0486(10) 0.0017(9) 0.0038(8) 0.0043(9)
C26 0.0398(9) 0.0906(15) 0.0361(9) -0.0005(9) -0.0018(7) -0.0075(9)
C27 0.0362(8) 0.0710(12) 0.0327(8) -0.0099(8) 0.0046(6) -0.0180(8)
C28 0.0346(7) 0.0528(9) 0.0288(7) -0.0125(7) 0.0072(6) -0.0130(6)
C29 0.0414(8) 0.0480(9) 0.0338(7) -0.0200(7) 0.0068(6) -0.0158(7)
C30 0.0388(8) 0.0381(8) 0.0356(7) -0.0166(6) 0.0095(6) -0.0178(6)
C31 0.0388(8) 0.0366(8) 0.0387(7) -0.0179(6) 0.0131(6) -0.0189(6)
C32 0.0395(8) 0.0359(8) 0.0415(8) -0.0154(6) 0.0117(6) -0.0193(6)
C33 0.0387(8) 0.0423(8) 0.0468(8) -0.0167(7) 0.0123(7) -0.0213(7)
C34 0.0405(8) 0.0450(9) 0.0462(8) -0.0232(7) 0.0164(7) -0.0193(7)
C35 0.0455(9) 0.0398(8) 0.0371(8) -0.0178(7) 0.0109(7) -0.0152(6)
C36 0.0352(8) 0.0380(8) 0.0442(8) -0.0110(6) 0.0056(6) -0.0201(6)
C37 0.0313(7) 0.0375(8) 0.0406(8) -0.0103(6) 0.0045(6) -0.0179(6)
C38 0.0313(7) 0.0379(8) 0.0447(8) -0.0051(6) 0.0063(6) -0.0214(7)
C39 0.0312(7) 0.0407(8) 0.0388(8) -0.0055(6) 0.0080(6) -0.0160(6)
C40 0.0264(7) 0.0383(8) 0.0428(8) -0.0072(6) 0.0028(6) -0.0169(6)
C41 0.0300(7) 0.0409(8) 0.0489(9) -0.0026(6) 0.0084(6) -0.0207(7)
C42 0.0324(7) 0.0446(8) 0.0433(8) -0.0092(6) 0.0116(6) -0.0202(7)
C43 0.0336(8) 0.0404(9) 0.0655(11) -0.0006(7) 0.0063(7) -0.0139(8)
C44 0.0425(9) 0.0449(9) 0.0473(9) -0.0068(7) 0.0051(7) -0.0100(7)

loop_
_atom_type_symbol
_atom_type_description
_atom_type_scat_dispersion_real
_atom_type_scat_dispersion_imag
_atom_type_scat_source
C C 0.0033 0.0016 'International Tables Vol C Tables 4.2.6.8 and 6.1.1.4'
H H 0.0000 0.0000 'International Tables Vol C Tables 4.2.6.8 and 6.1.1.4'
N N 0.0061 0.0033 'International Tables Vol C Tables 4.2.6.8 and 6.1.1.4'
O O 0.0106 0.0060 'International Tables Vol C Tables 4.2.6.8 and 6.1.1.4'

loop_
_geom_angle_atom_site_label_1
_geom_angle_atom_site_label_2
_geom_angle_atom_site_label_3
_geom_angle
H1A N1 H1B 121.8(18)
H1A N1 C11 120.1(13)
H1B N1 C11 117.8(12)
C10 N2 C14 120.60(12)
C18 N3 C21 119.76(14)
C18 N3 C22 119.87(13)
C21 N3 C22 116.62(14)
H1 C1 C2 119.8
H1 C1 C6 119.8
C2 C1 C6 120.48(15)
C1 C2 H2A 120.0
C1 C2 C3 120.02(16)
H2A C2 C3 120.0
C2 C3 H3A 120.0
C2 C3 C4 120.06(16)
H3A C3 C4 120.0
C3 C4 H4 119.9
C3 C4 C5 120.15(15)
H4 C4 C5 119.9
C4 C5 H5A 119.8
C4 C5 C6 120.46(15)
H5A C5 C6 119.8
C1 C6 C5 118.79(15)
C1 C6 C7 122.89(14)
C5 C6 C7 118.27(14)
O1 C7 C6 118.27(15)
O1 C7 C8 120.55(16)
C6 C7 C8 121.17(13)
C7 C8 C9 118.69(13)
C7 C8 C13 122.79(14)
C9 C8 C13 118.27(14)
C8 C9 H9A 119.0
C8 C9 C10 122.01(13)
H9A C9 C10 119.0
N2 C10 C9 125.55(12)
N2 C10 C11 115.25(13)
C9 C10 C11 119.03(13)
N1 C11 C10 118.96(14)
N1 C11 C12 122.21(14)
C10 C11 C12 118.84(13)
C11 C12 H12A 119.5
C11 C12 C13 120.92(13)
H12A C12 C13 119.5
C8 C13 C12 120.85(14)
C8 C13 H13A 119.6
C12 C13 H13A 119.6
N2 C14 H14A 118.8
N2 C14 C15 122.37(13)
H14A C14 C15 118.8
C14 C15 C16 120.20(12)
C14 C15 C20 122.49(12)
C16 C15 C20 117.27(13)
C15 C16 H16A 119.1
C15 C16 C17 121.83(13)
H16A C16 C17 119.1
C16 C17 H17A 119.5
C16 C17 C18 120.94(13)
H17A C17 C18 119.5
N3 C18 C17 121.19(13)
N3 C18 C19 121.48(13)
C17 C18 C19 117.32(13)
C18 C19 H19A 119.6
C18 C19 C20 120.79(13)
H19A C19 C20 119.6
C15 C20 C19 121.84(13)
C15 C20 H20A 119.1
C19 C20 H20A 119.1
N3 C21 H21A 109.5
N3 C21 H21B 109.5
N3 C21 H21C 109.5
H21A C21 H21B 109.5
H21A C21 H21C 109.5
H21B C21 H21C 109.5
N3 C22 H22A 109.5
N3 C22 H22B 109.5
N3 C22 H22C 109.5
H22A C22 H22B 109.5
H22A C22 H22C 109.5
H22B C22 H22C 109.5
H4A N4 H4B 124(2)
H4A N4 C33 118.1(13)
H4B N4 C33 116.3(14)
C32 N5 C36 118.75(13)
C40 N6 C43 120.11(13)
C40 N6 C44 120.44(12)
C43 N6 C44 118.73(13)
H23A C23 C24 119.8
H23A C23 C28 119.8
C24 C23 C28 120.39(15)
C23 C24 H24A 120.1
C23 C24 C25 119.73(17)
H24A C24 C25 120.1
C24 C25 H25A 120.0
C24 C25 C26 119.98(17)
H25A C25 C26 120.0
C25 C26 H26A 119.8
C25 C26 C27 120.41(16)
H26A C26 C27 119.8
C26 C27 H27A 119.9
C26 C27 C28 120.14(16)
H27A C27 C28 119.9
C23 C28 C27 119.27(15)
C23 C28 C29 122.02(13)
C27 C28 C29 118.61(14)
O2 C29 C28 118.13(15)
O2 C29 C30 121.52(15)
C28 C29 C30 120.34(12)
C29 C30 C31 119.21(12)
C29 C30 C35 122.87(14)
C31 C30 C35 117.85(14)
C30 C31 H31A 118.9
C30 C31 C32 122.19(13)
H31A C31 C32 118.9
N5 C32 C31 124.13(12)
N5 C32 C33 116.54(13)
C31 C32 C33 119.18(14)
N4 C33 C32 119.25(15)
N4 C33 C34 122.02(14)
C32 C33 C34 118.73(14)
C33 C34 H34A 119.5
C33 C34 C35 120.99(13)
H34A C34 C35 119.5
C30 C35 C34 121.05(14)
C30 C35 H35A 119.5
C34 C35 H35A 119.5
N5 C36 H36A 118.1
N5 C36 C37 123.78(14)
H36A C36 C37 118.1
C36 C37 C38 120.10(13)
C36 C37 C42 122.86(13)
C38 C37 C42 117.03(14)
C37 C38 H38A 119.0
C37 C38 C39 121.99(13)
H38A C38 C39 119.0
C38 C39 H39A 119.6
C38 C39 C40 120.81(13)
H39A C39 C40 119.6
N6 C40 C39 121.06(13)
N6 C40 C41 121.57(13)
C39 C40 C41 117.37(14)
C40 C41 H41A 119.6
C40 C41 C42 120.80(13)
H41A C41 C42 119.6
C37 C42 C41 121.94(13)
C37 C42 H42A 119.0
C41 C42 H42A 119.0
N6 C43 H43A 109.5
N6 C43 H43B 109.5
N6 C43 H43C 109.5
H43A C43 H43B 109.5
H43A C43 H43C 109.5
H43B C43 H43C 109.5
N6 C44 H44A 109.5
N6 C44 H44B 109.5
N6 C44 H44C 109.5
H44A C44 H44B 109.5
H44A C44 H44C 109.5
H44B C44 H44C 109.5

loop_
_geom_bond_atom_site_label_1
_geom_bond_atom_site_label_2
_geom_bond_distance
O1 C7 1.2300(19)
N1 H1A 0.91(2)
N1 H1B 0.869(19)
N1 C11 1.352(2)
N2 C10 1.4152(18)
N2 C14 1.2804(18)
N3 C18 1.3813(19)
N3 C21 1.457(2)
N3 C22 1.448(2)
C1 H1 0.9500
C1 C2 1.382(2)
C1 C6 1.395(2)
C2 H2A 0.9500
C2 C3 1.383(2)
C3 H3A 0.9500
C3 C4 1.383(2)
C4 H4 0.9500
C4 C5 1.379(2)
C5 H5A 0.9500
C5 C6 1.395(2)
C6 C7 1.496(2)
C7 C8 1.466(2)
C8 C9 1.400(2)
C8 C13 1.4018(19)
C9 H9A 0.9500
C9 C10 1.380(2)
C10 C11 1.4256(19)
C11 C12 1.401(2)
C12 H12A 0.9500
C12 C13 1.376(2)
C13 H13A 0.9500
C14 H14A 0.9500
C14 C15 1.4576(19)
C15 C16 1.3920(19)
C15 C20 1.4008(19)
C16 H16A 0.9500
C16 C17 1.381(2)
C17 H17A 0.9500
C17 C18 1.407(2)
C18 C19 1.412(2)
C19 H19A 0.9500
C19 C20 1.377(2)
C20 H20A 0.9500
C21 H21A 0.9800
C21 H21B 0.9800
C21 H21C 0.9800
C22 H22A 0.9800
C22 H22B 0.9800
C22 H22C 0.9800
O2 C29 1.2333(17)
N4 H4A 0.89(2)
N4 H4B 0.90(2)
N4 C33 1.361(2)
N5 C32 1.4136(19)
N5 C36 1.2836(19)
N6 C40 1.3687(19)
N6 C43 1.4529(19)
N6 C44 1.452(2)
C23 H23A 0.9500
C23 C24 1.383(2)
C23 C28 1.396(2)
C24 H24A 0.9500
C24 C25 1.382(3)
C25 H25A 0.9500
C25 C26 1.387(3)
C26 H26A 0.9500
C26 C27 1.376(3)
C27 H27A 0.9500
C27 C28 1.387(2)
C28 C29 1.503(2)
C29 C30 1.464(2)
C30 C31 1.400(2)
C30 C35 1.4077(19)
C31 H31A 0.9500
C31 C32 1.378(2)
C32 C33 1.4249(19)
C33 C34 1.401(2)
C34 H34A 0.9500
C34 C35 1.372(2)
C35 H35A 0.9500
C36 H36A 0.9500
C36 C37 1.447(2)
C37 C38 1.397(2)
C37 C42 1.404(2)
C38 H38A 0.9500
C38 C39 1.375(2)
C39 H39A 0.9500
C39 C40 1.409(2)
C40 C41 1.415(2)
C41 H41A 0.9500
C41 C42 1.370(2)
C42 H42A 0.9500
C43 H43A 0.9800
C43 H43B 0.9800
C43 H43C 0.9800
C44 H44A 0.9800
C44 H44B 0.9800
C44 H44C 0.9800

loop_
_geom_hbond_atom_site_label_D
_geom_hbond_atom_site_label_H
_geom_hbond_atom_site_label_A
_geom_hbond_site_symmetry_A
_geom_hbond_distance_DH
_geom_hbond_distance_HA
_geom_hbond_distance_DA
_geom_hbond_angle_DHA
N1 H1A O1 1_655 0.91(2) 1.92(2) 2.831(2) 172.5(19)
N4 H4A O2 1_655 0.89(2) 2.05(2) 2.9368(18) 171.5(18)

loop_
_geom_torsion_atom_site_label_1
_geom_torsion_atom_site_label_2
_geom_torsion_atom_site_label_3
_geom_torsion_atom_site_label_4
_geom_torsion
C6 C1 C2 C3 -0.7(2)
C1 C2 C3 C4 1.3(3)
C2 C3 C4 C5 -0.3(2)
C3 C4 C5 C6 -1.4(2)
C2 C1 C6 C5 -1.0(2)
C2 C1 C6 C7 -178.53(15)
C4 C5 C6 C1 2.1(2)
C4 C5 C6 C7 179.69(14)
C1 C6 C7 O1 140.30(19)
C1 C6 C7 C8 -40.5(2)
C5 C6 C7 O1 -37.2(2)
C5 C6 C7 C8 141.92(15)
O1 C7 C8 C9 -14.6(3)
O1 C7 C8 C13 159.50(18)
C6 C7 C8 C9 166.22(14)
C6 C7 C8 C13 -19.6(2)
C7 C8 C9 C10 176.30(14)
C13 C8 C9 C10 1.9(2)
C8 C9 C10 N2 -174.91(13)
C8 C9 C10 C11 0.0(2)
C14 N2 C10 C9 -27.7(2)
C14 N2 C10 C11 157.16(12)
N2 C10 C11 N1 -7.28(19)
N2 C10 C11 C12 172.89(12)
C9 C10 C11 N1 177.26(13)
C9 C10 C11 C12 -2.58(19)
N1 C11 C12 C13 -176.61(14)
C10 C11 C12 C13 3.2(2)
C11 C12 C13 C8 -1.3(2)
C7 C8 C13 C12 -175.45(14)
C9 C8 C13 C12 -1.3(2)
C10 N2 C14 C15 173.35(11)
N2 C14 C15 C16 178.71(13)
N2 C14 C15 C20 -3.5(2)
C14 C15 C16 C17 177.68(13)
C20 C15 C16 C17 -0.2(2)
C15 C16 C17 C18 -0.2(2)
C21 N3 C18 C17 168.15(15)
C21 N3 C18 C19 -12.8(2)
C22 N3 C18 C17 10.7(2)
C22 N3 C18 C19 -170.32(15)
C16 C17 C18 N3 179.33(14)
C16 C17 C18 C19 0.3(2)
N3 C18 C19 C20 -179.02(13)
C17 C18 C19 C20 0.0(2)
C18 C19 C20 C15 -0.4(2)
C14 C15 C20 C19 -177.32(12)
C16 C15 C20 C19 0.53(19)
C28 C23 C24 C25 -2.7(2)
C23 C24 C25 C26 1.8(3)
C24 C25 C26 C27 0.8(3)
C25 C26 C27 C28 -2.4(2)
C26 C27 C28 C23 1.6(2)
C26 C27 C28 C29 178.08(14)
C24 C23 C28 C27 1.0(2)
C24 C23 C28 C29 -175.41(14)
C23 C28 C29 O2 135.00(16)
C23 C28 C29 C30 -44.2(2)
C27 C28 C29 O2 -41.40(19)
C27 C28 C29 C30 139.41(14)
O2 C29 C30 C31 -16.8(2)
O2 C29 C30 C35 160.15(14)
C28 C29 C30 C31 162.40(12)
C28 C29 C30 C35 -20.7(2)
C29 C30 C31 C32 178.31(13)
C35 C30 C31 C32 1.2(2)
C30 C31 C32 N5 -176.28(13)
C30 C31 C32 C33 -1.0(2)
C36 N5 C32 C31 -37.7(2)
C36 N5 C32 C33 146.94(14)
N5 C32 C33 N4 -3.7(2)
N5 C32 C33 C34 175.63(13)
C31 C32 C33 N4 -179.31(14)
C31 C32 C33 C34 0.0(2)
N4 C33 C34 C35 -179.97(15)
C32 C33 C34 C35 0.7(2)
C33 C34 C35 C30 -0.5(2)
C29 C30 C35 C34 -177.44(13)
C31 C30 C35 C34 -0.5(2)
C32 N5 C36 C37 174.66(13)
N5 C36 C37 C38 174.95(14)
N5 C36 C37 C42 -4.2(2)
C36 C37 C38 C39 -177.32(13)
C42 C37 C38 C39 1.9(2)
C37 C38 C39 C40 -0.1(2)
C43 N6 C40 C39 -176.35(14)
C43 N6 C40 C41 4.0(2)
C44 N6 C40 C39 -6.1(2)
C44 N6 C40 C41 174.22(14)
C38 C39 C40 N6 178.53(13)
C38 C39 C40 C41 -1.8(2)
N6 C40 C41 C42 -178.38(14)
C39 C40 C41 C42 2.0(2)
C40 C41 C42 C37 -0.2(2)
C36 C37 C42 C41 177.45(14)
C38 C37 C42 C41 -1.7(2)

loop_
_cod_related_entry_id
_cod_related_entry_database
_cod_related_entry_code
1 ChemSpider 24737737
